data_4087414
loop_
_publ_author_name
'Kuniyasu, Hitoshi'
'Nakajima, Takuya'
'Tamaki, Takashi'
'Iwasaki, Takanori'
'Kambe, Nobuaki'

_publ_section_title
;
 Regioselective Cis Insertion of DMAD into Au--P Bonds: Effect of
 Auxiliary Ligands on the Reaction Mechanism
;
_journal_issue 7
_journal_name_full Organometallics
_journal_page_first 1373
_journal_paper_doi 10.1021/acs.organomet.5b00078
_journal_volume 34
_journal_year 2015
_chemical_formula_moiety 'C30 H26 Au O4 P S'
_chemical_formula_sum 'C30 H26 Au O4 P S'
_chemical_formula_weight 710.53
_chemical_melting_point 415
_space_group_IT_number 4
_space_group_name_Hall 'P 2yb'
_space_group_name_H-M_alt 'P 1 21 1'
_symmetry_cell_setting monoclinic
_symmetry_Int_Tables_number 4
_symmetry_space_group_name_Hall 'P 2yb'
_symmetry_space_group_name_H-M 'P 1 21 1'
_atom_sites_solution_hydrogens geom
_atom_sites_solution_primary direct
_atom_sites_solution_secondary difmap
_cell_angle_alpha 90.0000
_cell_angle_beta 91.8926(18)
_cell_angle_gamma 90.0000
_cell_formula_units_Z 2
_cell_length_a 7.8079(5)
_cell_length_b 16.5318(10)
_cell_length_c 10.5919(7)
_cell_measurement_reflns_used 15522
_cell_measurement_temperature 123
_cell_measurement_theta_max 27.49
_cell_measurement_theta_min 3.13
_cell_volume 1366.44(15)
_computing_cell_refinement 'RAPID AUTO'
_computing_data_collection 'RAPID AUTO (Rigaku, ????)'
_computing_data_reduction 'RAPID AUTO'
_computing_molecular_graphics 'CrystalStructure 4.0'
_computing_publication_material 'CrystalStructure 4.0 (Rigaku, 2010)'
_computing_structure_refinement 'SHELXL97 (Sheldrick, 2008)'
_computing_structure_solution 'Il Milione (Burla, et al., 2007)'
_diffrn_ambient_temperature 123
_diffrn_detector_area_resol_mean 10.000
_diffrn_measured_fraction_theta_full 0.998
_diffrn_measured_fraction_theta_max 0.998
_diffrn_measurement_device_type 'Rigaku R-AXIS RAPID'
_diffrn_measurement_method \w
_diffrn_radiation_type 'Mo K\a'
_diffrn_radiation_wavelength 0.71075
_diffrn_reflns_av_R_equivalents 0.1551
_diffrn_reflns_limit_h_max 9
_diffrn_reflns_limit_h_min -10
_diffrn_reflns_limit_k_max 21
_diffrn_reflns_limit_k_min -21
_diffrn_reflns_limit_l_max 13
_diffrn_reflns_limit_l_min -13
_diffrn_reflns_number 20806
_diffrn_reflns_theta_full 27.49
_diffrn_reflns_theta_max 27.49
_diffrn_standards_number 0
_exptl_absorpt_coefficient_mu 5.571
_exptl_absorpt_correction_T_max 0.573
_exptl_absorpt_correction_T_min 0.049
_exptl_absorpt_correction_type multi-scan
_exptl_absorpt_process_details 'ABSCOR (Rigaku, 1995)'
_exptl_crystal_colour yellow
_exptl_crystal_density_diffrn 1.727
_exptl_crystal_density_method 'not measured'
_exptl_crystal_description needle
_exptl_crystal_F_000 696.00
_exptl_crystal_size_max 0.800
_exptl_crystal_size_mid 0.100
_exptl_crystal_size_min 0.100
_refine_diff_density_max 3.880
_refine_diff_density_min -5.870
_refine_ls_abs_structure_details 'Flack, H. D. (1983), Acta Cryst. A39, 876-881.  3013 Friedel Pairs'
_refine_ls_abs_structure_Flack -0.002(13)
_refine_ls_extinction_method none
_refine_ls_goodness_of_fit_ref 1.125
_refine_ls_hydrogen_treatment constr
_refine_ls_number_parameters 336
_refine_ls_number_reflns 6249
_refine_ls_number_restraints 1
_refine_ls_R_factor_gt 0.0721
_refine_ls_shift/su_max 0.000
_refine_ls_structure_factor_coef Fsqd
_refine_ls_weighting_details 'w = 1/[\s^2^(Fo^2^)+(0.0000P)^2^+0.0000P] where P=(Fo^2^+2Fc^2^)/3'
_refine_ls_weighting_scheme calc
_refine_ls_wR_factor_ref 0.1670
_reflns_number_gt 4638
_reflns_number_total 6249
_reflns_threshold_expression F^2^>2.0\s(F^2^)
_cod_data_source_file om5b00078_si_002.cif
_cod_data_source_block 3a
_cod_original_cell_volume 1366.45(15)
_cod_database_code 4087414

loop_
_symmetry_equiv_pos_site_id
_symmetry_equiv_pos_as_xyz
1 +X,+Y,+Z
2 -X,1/2+Y,-Z

loop_
_atom_site_label
_atom_site_type_symbol
_atom_site_fract_x
_atom_site_fract_y
_atom_site_fract_z
_atom_site_U_iso_or_equiv
_atom_site_adp_type
_atom_site_occupancy
_atom_site_symmetry_multiplicity
_atom_site_calc_flag
_atom_site_refinement_flags
Au1 Au 0.22053(4) 0.69709(4) 0.37286(4) 0.03484(15) Uani 1.0 2 d .
S1 S 0.2297(4) 0.6243(2) 0.5574(4) 0.0396(8) Uani 1.0 2 d .
P1 P 0.0267(4) 0.66291(19) 0.0729(4) 0.0307(8) Uani 1.0 2 d .
O3 O 0.4944(10) 0.8255(6) 0.1897(10) 0.039(3) Uani 1.0 2 d .
O4 O 0.2018(13) 0.8825(6) 0.0054(11) 0.039(3) Uani 1.0 2 d .
O8 O 0.1847(12) 0.7710(7) -0.1164(11) 0.043(3) Uani 1.0 2 d .
O29 O 0.2988(12) 0.8941(6) 0.2942(12) 0.048(3) Uani 1.0 2 d .
C1 C 0.2218(16) 0.7648(8) 0.2155(15) 0.038(4) Uani 1.0 2 d .
C2 C 0.1438(14) 0.7559(8) 0.1015(15) 0.033(4) Uani 1.0 2 d .
C3 C 0.3511(19) 0.8342(8) 0.2271(16) 0.040(4) Uani 1.0 2 d .
C4 C 0.424(3) 0.9600(9) 0.318(3) 0.074(6) Uani 1.0 2 d .
C5 C 0.1810(19) 0.8095(9) -0.012(2) 0.043(5) Uani 1.0 2 d .
C6 C 0.202(2) 0.8183(10) -0.229(2) 0.059(5) Uani 1.0 2 d .
C7 C 0.1963(17) 0.5225(8) 0.5112(16) 0.042(4) Uani 1.0 2 d .
C8 C 0.1028(17) 0.4712(9) 0.5914(17) 0.047(4) Uani 1.0 2 d .
C9 C 0.0840(19) 0.3890(9) 0.5633(18) 0.054(5) Uani 1.0 2 d .
C10 C 0.146(3) 0.3587(10) 0.458(2) 0.060(5) Uani 1.0 2 d .
C11 C 0.2418(18) 0.4069(10) 0.3738(15) 0.047(5) Uani 1.0 2 d .
C12 C 0.2598(17) 0.4875(10) 0.4024(16) 0.044(4) Uani 1.0 2 d .
C13 C -0.1013(13) 0.6421(7) 0.2093(13) 0.029(3) Uani 1.0 2 d .
C14 C -0.2016(12) 0.7001(14) 0.2591(11) 0.032(3) Uani 1.0 2 d .
C15 C -0.3095(15) 0.6827(10) 0.3550(13) 0.038(4) Uani 1.0 2 d .
C16 C -0.3225(17) 0.6034(8) 0.3993(15) 0.038(4) Uani 1.0 2 d .
C17 C -0.2208(15) 0.5433(8) 0.3504(14) 0.035(3) Uani 1.0 2 d .
C18 C -0.1102(15) 0.5614(7) 0.2533(15) 0.038(4) Uani 1.0 2 d .
C19 C 0.1708(16) 0.5815(9) 0.0401(17) 0.034(4) Uani 1.0 2 d .
C20 C 0.3420(16) 0.5856(8) 0.0817(15) 0.037(4) Uani 1.0 2 d .
C21 C 0.4494(16) 0.5207(8) 0.0669(15) 0.037(4) Uani 1.0 2 d .
C22 C 0.3912(19) 0.4496(9) 0.0164(16) 0.051(4) Uani 1.0 2 d .
C23 C 0.2169(17) 0.4436(8) -0.0205(16) 0.044(4) Uani 1.0 2 d .
C24 C 0.1080(17) 0.5083(8) -0.0054(17) 0.043(4) Uani 1.0 2 d .
C25 C -0.1235(15) 0.6719(7) -0.0598(14) 0.030(3) Uani 1.0 2 d .
C26 C -0.2894(13) 0.6976(15) -0.0444(13) 0.040(3) Uani 1.0 2 d .
C27 C -0.3992(13) 0.7015(14) -0.1486(14) 0.053(4) Uani 1.0 2 d .
C28 C -0.3494(15) 0.6833(12) -0.2659(14) 0.048(5) Uani 1.0 2 d .
C29 C -0.1848(17) 0.6579(9) -0.2862(15) 0.044(4) Uani 1.0 2 d .
C30 C -0.0712(15) 0.6495(7) -0.1836(15) 0.036(4) Uani 1.0 2 d .
H4A H 0.4686 0.9785 0.2371 0.0882 Uiso 1.0 2 calc R
H4B H 0.5193 0.9401 0.3719 0.0882 Uiso 1.0 2 calc R
H4C H 0.3681 1.0052 0.3595 0.0882 Uiso 1.0 2 calc R
H6A H 0.3100 0.8488 -0.2237 0.0706 Uiso 1.0 2 calc R
H6B H 0.1059 0.8560 -0.2386 0.0706 Uiso 1.0 2 calc R
H6C H 0.2032 0.7822 -0.3028 0.0706 Uiso 1.0 2 calc R
H8 H 0.0526 0.4928 0.6646 0.0570 Uiso 1.0 2 calc R
H9 H 0.0264 0.3546 0.6198 0.0649 Uiso 1.0 2 calc R
H10 H 0.1266 0.3033 0.4385 0.0723 Uiso 1.0 2 calc R
H11 H 0.2910 0.3842 0.3010 0.0558 Uiso 1.0 2 calc R
H12 H 0.3182 0.5212 0.3452 0.0529 Uiso 1.0 2 calc R
H14 H -0.1971 0.7537 0.2270 0.0390 Uiso 1.0 2 calc R
H15 H -0.3752 0.7246 0.3913 0.0453 Uiso 1.0 2 calc R
H16 H -0.4012 0.5908 0.4629 0.0461 Uiso 1.0 2 calc R
H17 H -0.2262 0.4898 0.3828 0.0419 Uiso 1.0 2 calc R
H18 H -0.0421 0.5203 0.2175 0.0455 Uiso 1.0 2 calc R
H20 H 0.3847 0.6336 0.1206 0.0448 Uiso 1.0 2 calc R
H21 H 0.5667 0.5254 0.0924 0.0450 Uiso 1.0 2 calc R
H22 H 0.4666 0.4052 0.0063 0.0612 Uiso 1.0 2 calc R
H23 H 0.1740 0.3946 -0.0561 0.0528 Uiso 1.0 2 calc R
H24 H -0.0107 0.5026 -0.0263 0.0517 Uiso 1.0 2 calc R
H26 H -0.3274 0.7123 0.0367 0.0484 Uiso 1.0 2 calc R
H27 H -0.5145 0.7177 -0.1374 0.0635 Uiso 1.0 2 calc R
H28 H -0.4290 0.6881 -0.3353 0.0571 Uiso 1.0 2 calc R
H29 H -0.1495 0.6463 -0.3693 0.0526 Uiso 1.0 2 calc R
H30 H 0.0408 0.6289 -0.1953 0.0431 Uiso 1.0 2 calc R

loop_
_atom_site_aniso_label
_atom_site_aniso_U_11
_atom_site_aniso_U_22
_atom_site_aniso_U_33
_atom_site_aniso_U_12
_atom_site_aniso_U_13
_atom_site_aniso_U_23
Au1 0.0279(3) 0.0324(3) 0.0445(3) -0.0022(3) 0.00443(17) -0.0013(4)
S1 0.0389(17) 0.0385(18) 0.042(3) -0.0024(16) 0.0067(16) -0.0022(16)
P1 0.0212(14) 0.0285(15) 0.043(3) 0.0005(13) 0.0051(13) -0.0001(15)
O3 0.025(5) 0.036(5) 0.055(7) -0.001(4) 0.009(4) 0.012(5)
O4 0.040(6) 0.028(5) 0.050(7) -0.007(5) 0.012(5) -0.003(5)
O8 0.041(5) 0.043(6) 0.044(8) -0.008(5) 0.004(5) 0.007(5)
O29 0.034(5) 0.039(5) 0.071(9) -0.011(5) 0.003(5) -0.020(6)
C1 0.033(7) 0.028(6) 0.053(11) 0.014(6) -0.000(6) 0.002(7)
C2 0.012(5) 0.032(7) 0.057(11) 0.004(5) 0.009(6) 0.000(7)
C3 0.051(9) 0.031(7) 0.039(10) -0.010(7) -0.002(7) 0.013(7)
C4 0.078(12) 0.040(9) 0.103(18) -0.022(10) 0.013(11) -0.008(10)
C5 0.022(7) 0.024(8) 0.083(16) 0.004(6) -0.007(8) 0.011(9)
C6 0.047(9) 0.062(10) 0.068(14) -0.001(9) 0.005(9) -0.007(10)
C7 0.034(7) 0.034(7) 0.056(11) -0.006(7) 0.008(7) 0.013(7)
C8 0.034(7) 0.049(9) 0.060(12) 0.010(7) 0.004(7) 0.017(8)
C9 0.050(9) 0.037(8) 0.075(14) -0.003(8) 0.006(9) 0.007(9)
C10 0.066(11) 0.039(8) 0.075(15) 0.007(9) -0.015(10) -0.000(9)
C11 0.052(9) 0.032(8) 0.056(12) 0.015(7) -0.001(8) 0.000(7)
C12 0.035(7) 0.056(10) 0.041(10) 0.007(8) 0.008(7) 0.004(8)
C13 0.017(5) 0.031(6) 0.039(8) -0.003(5) -0.011(5) 0.003(6)
C14 0.028(5) 0.032(5) 0.038(7) -0.002(11) 0.006(5) 0.007(11)
C15 0.038(6) 0.038(12) 0.038(8) -0.003(7) 0.012(6) 0.000(6)
C16 0.032(6) 0.039(8) 0.044(9) 0.002(7) -0.006(6) 0.006(7)
C17 0.030(6) 0.025(6) 0.051(10) -0.007(6) 0.011(6) 0.006(6)
C18 0.025(6) 0.025(6) 0.063(11) 0.000(6) 0.001(6) -0.008(7)
C19 0.011(6) 0.029(7) 0.062(12) 0.008(6) -0.000(6) 0.003(7)
C20 0.035(7) 0.031(7) 0.046(10) -0.014(6) -0.008(7) 0.003(6)
C21 0.029(7) 0.035(7) 0.049(10) 0.004(6) 0.005(6) -0.001(7)
C22 0.053(9) 0.049(9) 0.051(11) 0.022(8) 0.016(8) -0.003(8)
C23 0.039(8) 0.026(7) 0.067(12) 0.003(6) 0.006(7) -0.009(7)
C24 0.028(7) 0.030(7) 0.071(12) 0.000(7) 0.005(7) -0.004(7)
C25 0.028(6) 0.023(6) 0.039(9) 0.003(5) 0.006(6) -0.000(5)
C26 0.030(6) 0.037(6) 0.054(8) -0.005(11) 0.005(5) -0.003(13)
C27 0.023(5) 0.083(10) 0.054(9) 0.029(11) 0.009(5) 0.031(13)
C28 0.032(6) 0.071(13) 0.038(9) -0.003(8) -0.012(6) -0.011(9)
C29 0.039(7) 0.060(9) 0.032(9) -0.007(7) 0.007(6) -0.005(7)
C30 0.021(6) 0.025(6) 0.061(11) -0.008(6) 0.003(6) 0.003(6)

loop_
_atom_type_symbol
_atom_type_description
_atom_type_scat_dispersion_real
_atom_type_scat_dispersion_imag
_atom_type_scat_source
Au Au -2.0133 8.8022
;
International Tables for Crystallography
(1992, Vol. C, Tables 4.2.6.8 and 6.1.1.4)
;
P P 0.1023 0.0942
;
International Tables for Crystallography
(1992, Vol. C, Tables 4.2.6.8 and 6.1.1.4)
;
S S 0.1246 0.1234
;
International Tables for Crystallography
(1992, Vol. C, Tables 4.2.6.8 and 6.1.1.4)
;
C C 0.0033 0.0016
;
International Tables for Crystallography
(1992, Vol. C, Tables 4.2.6.8 and 6.1.1.4)
;
H H 0.0000 0.0000
;
International Tables for Crystallography
(1992, Vol. C, Table 6.1.1.4)
;
O O 0.0106 0.0060
;
International Tables for Crystallography
(1992, Vol. C, Tables 4.2.6.8 and 6.1.1.4)
;

loop_
_geom_angle_atom_site_label_1
_geom_angle_atom_site_label_2
_geom_angle_atom_site_label_3
_geom_angle
_geom_angle_publ_flag
S1 Au1 C1 177.0(4) yes
Au1 S1 C7 105.3(6) yes
C2 P1 C13 108.5(7) yes
C2 P1 C19 110.7(6) yes
C2 P1 C25 111.8(6) yes
C13 P1 C19 112.1(7) yes
C13 P1 C25 105.9(6) yes
C19 P1 C25 107.8(7) yes
C5 O8 C6 117.1(13) yes
C3 O29 C4 115.9(12) yes
Au1 C1 C2 132.2(10) yes
Au1 C1 C3 111.9(10) yes
C2 C1 C3 115.6(13) yes
P1 C2 C1 117.1(11) yes
P1 C2 C5 118.0(11) yes
C1 C2 C5 123.5(12) yes
O3 C3 O29 125.8(13) yes
O3 C3 C1 120.0(12) yes
O29 C3 C1 113.5(13) yes
O4 C5 O8 127.7(18) yes
O4 C5 C2 118.6(17) yes
O8 C5 C2 113.7(13) yes
S1 C7 C8 118.5(12) yes
S1 C7 C12 124.7(12) yes
C8 C7 C12 116.7(13) yes
C7 C8 C9 120.4(15) yes
C8 C9 C10 120.5(16) yes
C9 C10 C11 121.9(15) yes
C10 C11 C12 117.2(15) yes
C7 C12 C11 123.2(14) yes
P1 C13 C14 121.0(11) yes
P1 C13 C18 118.4(10) yes
C14 C13 C18 120.2(13) yes
C13 C14 C15 121.1(18) yes
C14 C15 C16 119.9(15) yes
C15 C16 C17 120.0(13) yes
C16 C17 C18 119.8(12) yes
C13 C18 C17 118.9(11) yes
P1 C19 C20 120.2(11) yes
P1 C19 C24 120.4(10) yes
C20 C19 C24 118.4(12) yes
C19 C20 C21 120.5(12) yes
C20 C21 C22 121.4(12) yes
C21 C22 C23 118.5(13) yes
C22 C23 C24 120.5(13) yes
C19 C24 C23 120.3(13) yes
P1 C25 C26 121.5(11) yes
P1 C25 C30 119.5(9) yes
C26 C25 C30 119.0(12) yes
C25 C26 C27 118.9(13) yes
C26 C27 C28 122.5(12) yes
C27 C28 C29 120.8(13) yes
C28 C29 C30 119.0(14) yes
C25 C30 C29 119.8(11) yes
O29 C4 H4A 109.472 no
O29 C4 H4B 109.473 no
O29 C4 H4C 109.472 no
H4A C4 H4B 109.473 no
H4A C4 H4C 109.467 no
H4B C4 H4C 109.470 no
O8 C6 H6A 109.472 no
O8 C6 H6B 109.476 no
O8 C6 H6C 109.464 no
H6A C6 H6B 109.475 no
H6A C6 H6C 109.469 no
H6B C6 H6C 109.472 no
C7 C8 H8 119.797 no
C9 C8 H8 119.785 no
C8 C9 H9 119.774 no
C10 C9 H9 119.771 no
C9 C10 H10 119.066 no
C11 C10 H10 119.074 no
C10 C11 H11 121.416 no
C12 C11 H11 121.419 no
C7 C12 H12 118.391 no
C11 C12 H12 118.387 no
C13 C14 H14 119.452 no
C15 C14 H14 119.457 no
C14 C15 H15 120.043 no
C16 C15 H15 120.050 no
C15 C16 H16 120.008 no
C17 C16 H16 120.016 no
C16 C17 H17 120.084 no
C18 C17 H17 120.080 no
C13 C18 H18 120.566 no
C17 C18 H18 120.563 no
C19 C20 H20 119.744 no
C21 C20 H20 119.737 no
C20 C21 H21 119.278 no
C22 C21 H21 119.290 no
C21 C22 H22 120.759 no
C23 C22 H22 120.764 no
C22 C23 H23 119.720 no
C24 C23 H23 119.732 no
C19 C24 H24 119.844 no
C23 C24 H24 119.836 no
C25 C26 H26 120.559 no
C27 C26 H26 120.550 no
C26 C27 H27 118.744 no
C28 C27 H27 118.741 no
C27 C28 H28 119.612 no
C29 C28 H28 119.611 no
C28 C29 H29 120.508 no
C30 C29 H29 120.509 no
C25 C30 H30 120.120 no
C29 C30 H30 120.125 no

loop_
_geom_bond_atom_site_label_1
_geom_bond_atom_site_label_2
_geom_bond_distance
_geom_bond_publ_flag
Au1 S1 2.294(4) yes
Au1 C1 2.008(15) yes
S1 C7 1.768(14) yes
P1 C2 1.809(13) yes
P1 C13 1.817(14) yes
P1 C19 1.795(14) yes
P1 C25 1.807(14) yes
O3 C3 1.208(18) yes
O4 C5 1.230(18) yes
O8 C5 1.28(3) yes
O8 C6 1.44(3) yes
O29 C3 1.292(18) yes
O29 C4 1.482(19) yes
C1 C2 1.34(2) yes
C1 C3 1.531(19) yes
C2 C5 1.53(3) yes
C7 C8 1.42(2) yes
C7 C12 1.40(3) yes
C8 C9 1.40(2) yes
C9 C10 1.33(3) yes
C10 C11 1.43(3) yes
C11 C12 1.37(3) yes
C13 C14 1.36(2) yes
C13 C18 1.414(17) yes
C14 C15 1.371(18) yes
C15 C16 1.40(2) yes
C16 C17 1.383(19) yes
C17 C18 1.40(2) yes
C19 C20 1.396(18) yes
C19 C24 1.39(2) yes
C20 C21 1.374(18) yes
C21 C22 1.36(2) yes
C22 C23 1.41(2) yes
C23 C24 1.378(19) yes
C25 C26 1.378(17) yes
C25 C30 1.44(2) yes
C26 C27 1.376(18) yes
C27 C28 1.35(2) yes
C28 C29 1.377(18) yes
C29 C30 1.39(2) yes
C4 H4A 0.980 no
C4 H4B 0.980 no
C4 H4C 0.980 no
C6 H6A 0.980 no
C6 H6B 0.980 no
C6 H6C 0.980 no
C8 H8 0.950 no
C9 H9 0.950 no
C10 H10 0.950 no
C11 H11 0.950 no
C12 H12 0.950 no
C14 H14 0.950 no
C15 H15 0.950 no
C16 H16 0.950 no
C17 H17 0.950 no
C18 H18 0.950 no
C20 H20 0.950 no
C21 H21 0.950 no
C22 H22 0.950 no
C23 H23 0.950 no
C24 H24 0.950 no
C26 H26 0.950 no
C27 H27 0.950 no
C28 H28 0.950 no
C29 H29 0.950 no
C30 H30 0.950 no

loop_
_geom_contact_atom_site_label_1
_geom_contact_atom_site_label_2
_geom_contact_distance
_geom_contact_publ_flag
_geom_contact_site_symmetry_2
Au1 P1 3.519(4) no .
Au1 O29 3.421(10) no .
Au1 C12 3.491(16) no .
Au1 C13 3.139(12) no .
Au1 C14 3.472(10) no .
P1 O8 2.983(11) no .
O3 O4 3.102(14) no .
O3 C2 3.085(14) no .
O3 C4 2.67(2) no .
O3 C5 3.21(2) no .
O4 O29 3.134(16) no .
O4 C1 2.957(18) no .
O4 C3 2.708(19) no .
O4 C6 2.70(3) no .
O8 C1 3.520(19) no .
O8 C19 3.547(19) no .
O8 C25 2.988(15) no .
O8 C30 2.905(16) no .
O29 C2 3.269(17) no .
C1 C13 3.237(17) no .
C1 C14 3.520(17) no .
C1 C19 3.57(2) no .
C1 C20 3.428(19) no .
C2 C14 3.349(17) no .
C2 C20 3.223(17) no .
C3 C5 2.85(3) no .
C5 C25 3.317(19) no .
C6 C30 3.56(2) no .
C7 C10 2.79(2) no .
C8 C11 2.79(3) no .
C9 C12 2.76(3) no .
C12 C18 3.468(19) no .
C13 C16 2.769(19) no .
C13 C26 3.157(19) no .
C14 C17 2.77(3) no .
C14 C25 3.484(19) no .
C14 C26 3.266(18) no .
C15 C18 2.777(19) no .
C18 C19 3.22(2) no .
C18 C24 3.39(3) no .
C19 C22 2.79(2) no .
C19 C30 3.19(2) no .
C20 C23 2.750(19) no .
C21 C24 2.756(19) no .
C24 C25 3.293(18) no .
C24 C30 3.29(2) no .
C25 C28 2.767(19) no .
C26 C29 2.79(2) no .
C27 C30 2.739(17) no .
O3 C14 3.218(18) no 1_655
O3 C15 3.287(17) no 1_655
O3 C22 3.146(19) no 2_655
O3 C23 3.517(17) no 2_655
O4 C22 3.382(18) no 2_655
O4 C23 3.431(16) no 2_555
O4 C24 3.190(17) no 2_555
O8 C27 3.474(16) no 1_655
O29 C9 3.394(19) no 2_556
C4 C7 3.57(3) no 2_656
C7 C4 3.57(3) no 2_646
C9 O29 3.394(19) no 2_546
C14 O3 3.218(18) no 1_455
C15 O3 3.287(17) no 1_455
C16 C29 3.58(2) no 1_556
C22 O3 3.146(19) no 2_645
C22 O4 3.382(18) no 2_645
C23 O3 3.517(17) no 2_645
C23 O4 3.431(16) no 2_545
C24 O4 3.190(17) no 2_545
C27 O8 3.474(16) no 1_455
C29 C16 3.58(2) no 1_554
Au1 H12 3.0234 no .
Au1 H20 3.1794 no .
S1 H8 2.8338 no .
S1 H12 2.9220 no .
P1 H14 2.8564 no .
P1 H18 2.8713 no .
P1 H20 2.8650 no .
P1 H24 2.8621 no .
P1 H26 2.8967 no .
P1 H30 2.9012 no .
O3 H4A 2.5874 no .
O3 H4B 2.7064 no .
O3 H20 3.3600 no .
O4 H4A 3.5417 no .
O4 H6A 2.6547 no .
O4 H6B 2.7022 no .
O8 H30 2.7235 no .
C1 H14 3.2819 no .
C1 H20 2.7228 no .
C2 H14 3.0147 no .
C2 H20 2.7640 no .
C3 H4A 2.5559 no .
C3 H4B 2.6466 no .
C3 H4C 3.1567 no .
C3 H20 3.5154 no .
C5 H6A 2.5716 no .
C5 H6B 2.5697 no .
C5 H6C 3.1241 no .
C5 H20 3.5792 no .
C6 H30 3.3988 no .
C7 H9 3.3002 no .
C7 H11 3.2932 no .
C7 H17 3.5681 no .
C7 H18 3.5732 no .
C8 H10 3.2213 no .
C8 H12 3.2566 no .
C8 H17 3.3467 no .
C9 H11 3.2608 no .
C9 H17 3.4631 no .
C10 H8 3.2155 no .
C10 H12 3.2485 no .
C11 H9 3.2642 no .
C11 H18 3.3062 no .
C12 H8 3.2614 no .
C12 H10 3.2447 no .
C12 H18 3.0627 no .
C13 H15 3.2282 no .
C13 H17 3.2832 no .
C13 H24 3.4873 no .
C13 H26 2.7560 no .
C14 H16 3.2517 no .
C14 H18 3.2583 no .
C14 H26 2.5305 no .
C15 H17 3.2665 no .
C15 H26 3.4051 no .
C16 H14 3.2522 no .
C16 H18 3.2664 no .
C17 H15 3.2643 no .
C18 H12 3.5166 no .
C18 H14 3.2598 no .
C18 H16 3.2650 no .
C18 H24 3.2363 no .
C19 H12 3.5384 no .
C19 H18 2.7430 no .
C19 H21 3.2576 no .
C19 H23 3.2536 no .
C19 H30 2.7730 no .
C20 H12 2.9986 no .
C20 H18 3.5373 no .
C20 H22 3.2455 no .
C20 H24 3.2504 no .
C21 H12 3.1524 no .
C21 H23 3.2365 no .
C22 H11 3.3208 no .
C22 H20 3.2370 no .
C22 H24 3.2743 no .
C23 H11 3.5731 no .
C23 H18 3.5194 no .
C23 H21 3.2405 no .
C24 H18 2.6775 no .
C24 H20 3.2486 no .
C24 H22 3.2765 no .
C24 H30 2.8682 no .
C25 H14 3.3915 no .
C25 H24 2.9519 no .
C25 H27 3.2255 no .
C25 H29 3.3047 no .
C26 H14 3.0840 no .
C26 H28 3.2374 no .
C26 H30 3.2806 no .
C27 H29 3.2248 no .
C28 H26 3.2391 no .
C28 H30 3.2408 no .
C29 H27 3.2181 no .
C30 H6C 3.3435 no .
C30 H24 2.9737 no .
C30 H26 3.2918 no .
C30 H28 3.2397 no .
H6C H30 3.0701 no .
H8 H9 2.3411 no .
H9 H10 2.2623 no .
H10 H11 2.3830 no .
H11 H12 2.3205 no .
H11 H18 3.5299 no .
H11 H22 3.4681 no .
H12 H18 3.0815 no .
H12 H20 3.0766 no .
H12 H21 3.3589 no .
H14 H15 2.3140 no .
H14 H26 2.3309 no .
H15 H16 2.3485 no .
H16 H17 2.3351 no .
H17 H18 2.3567 no .
H18 H24 2.6179 no .
H20 H21 2.3104 no .
H21 H22 2.3128 no .
H22 H23 2.3633 no .
H23 H24 2.3225 no .
H24 H30 2.7878 no .
H26 H27 2.3158 no .
H27 H28 2.2740 no .
H28 H29 2.3283 no .
H29 H30 2.3464 no .
Au1 H9 3.2425 no 2_556
Au1 H15 3.1883 no 1_655
Au1 H16 3.5406 no 1_655
S1 H6C 3.0121 no 1_556
S1 H16 3.1312 no 1_655
S1 H28 3.0510 no 1_656
S1 H29 3.1068 no 1_556
S1 H30 3.0496 no 1_556
O3 H14 2.7032 no 1_655
O3 H15 2.8702 no 1_655
O3 H22 2.4852 no 2_655
O3 H23 3.2024 no 2_655
O3 H26 2.8659 no 1_655
O4 H18 3.4815 no 2_555
O4 H21 3.1696 no 2_655
O4 H22 2.6237 no 2_655
O4 H23 3.0065 no 2_555
O4 H24 2.4982 no 2_555
O8 H27 2.5260 no 1_655
O29 H8 3.2347 no 2_556
O29 H9 2.8026 no 2_556
C1 H9 3.0373 no 2_556
C2 H23 3.4013 no 2_555
C3 H9 3.4271 no 2_556
C3 H15 3.2606 no 1_655
C3 H22 3.1216 no 2_655
C4 H16 3.1836 no 2_556
C5 H22 3.1725 no 2_655
C5 H23 3.2113 no 2_555
C5 H24 3.4868 no 2_555
C5 H27 3.1516 no 1_655
C6 H10 3.3445 no 2_555
C6 H17 3.2763 no 2_555
C6 H18 3.5704 no 2_555
C6 H27 2.9089 no 1_655
C7 H4B 2.8534 no 2_646
C7 H16 3.3943 no 1_655
C8 H4B 3.0083 no 2_646
C8 H29 3.5339 no 1_556
C8 H30 3.4944 no 1_556
C9 H4B 3.2615 no 2_646
C9 H14 3.2538 no 2_546
C9 H15 3.5666 no 2_546
C10 H4B 3.4002 no 2_646
C10 H6B 2.9971 no 2_545
C10 H6C 3.3842 no 2_545
C10 H15 3.2356 no 2_546
C11 H4B 3.2716 no 2_646
C11 H6B 3.1424 no 2_545
C12 H4B 3.0064 no 2_646
C12 H16 3.1975 no 1_655
C13 H21 3.4288 no 1_455
C14 H9 3.1503 no 2_556
C15 H10 3.2544 no 2_556
C15 H20 3.4833 no 1_455
C15 H28 3.4410 no 1_556
C15 H29 3.1956 no 1_556
C16 H4C 3.0575 no 2_546
C16 H12 3.1529 no 1_455
C16 H21 3.5769 no 1_455
C16 H28 3.2721 no 1_556
C16 H29 2.8493 no 1_556
C17 H4C 3.3749 no 2_546
C17 H6A 3.5450 no 2_545
C17 H6B 3.4447 no 2_545
C17 H21 3.1637 no 1_455
C17 H29 3.4521 no 1_556
C18 H6B 3.4001 no 2_545
C18 H21 3.0559 no 1_455
C20 H26 3.3698 no 1_655
C20 H27 3.4034 no 1_655
C21 H4A 3.3758 no 2_645
C22 H4A 2.9709 no 2_645
C22 H6A 3.5651 no 2_645
C23 H4A 3.4634 no 2_645
C24 H8 3.5168 no 1_554
C26 H20 3.3076 no 1_455
C26 H21 3.4012 no 1_455
C26 H23 3.5349 no 2_555
C27 H6A 3.4052 no 1_455
C27 H11 3.5399 no 2_555
C27 H20 3.5432 no 1_455
C28 H4A 3.5278 no 2_545
C28 H4C 3.1086 no 2_545
C28 H10 3.2431 no 2_555
C28 H11 3.3742 no 2_555
C28 H16 3.2674 no 1_554
C29 H4C 2.9912 no 2_545
C29 H8 3.3494 no 1_554
C29 H10 2.9390 no 2_555
C29 H16 3.2934 no 1_554
C30 H8 3.2137 no 1_554
H4A C21 3.3758 no 2_655
H4A C22 2.9709 no 2_655
H4A C23 3.4634 no 2_655
H4A C28 3.5278 no 2_555
H4A H21 3.5764 no 2_655
H4A H22 2.9078 no 2_655
H4B C7 2.8534 no 2_656
H4B C8 3.0083 no 2_656
H4B C9 3.2615 no 2_656
H4B C10 3.4002 no 2_656
H4B C11 3.2716 no 2_656
H4B C12 3.0064 no 2_656
H4B H8 3.4885 no 2_656
H4B H12 3.4839 no 2_656
H4B H16 3.1983 no 2_556
H4C C16 3.0575 no 2_556
H4C C17 3.3749 no 2_556
H4C C28 3.1086 no 2_555
H4C C29 2.9912 no 2_555
H4C H8 3.2924 no 2_556
H4C H16 2.3607 no 2_556
H4C H17 2.9903 no 2_556
H4C H28 3.0722 no 2_555
H4C H29 2.8939 no 2_555
H6A C17 3.5450 no 2_555
H6A C22 3.5651 no 2_655
H6A C27 3.4052 no 1_655
H6A H11 3.2999 no 2_655
H6A H17 2.9378 no 2_555
H6A H18 3.5259 no 2_555
H6A H21 3.3619 no 2_655
H6A H22 2.9920 no 2_655
H6A H27 2.7067 no 1_655
H6A H28 3.5729 no 1_655
H6B C10 2.9971 no 2_555
H6B C11 3.1424 no 2_555
H6B C17 3.4447 no 2_555
H6B C18 3.4001 no 2_555
H6B H10 2.8779 no 2_555
H6B H11 3.1817 no 2_555
H6B H17 2.8639 no 2_555
H6B H18 2.7722 no 2_555
H6C S1 3.0121 no 1_554
H6C C10 3.3842 no 2_555
H6C H10 2.9278 no 2_555
H6C H17 3.5404 no 2_555
H6C H27 2.9687 no 1_655
H6C H28 3.2946 no 1_655
H8 O29 3.2347 no 2_546
H8 C24 3.5168 no 1_556
H8 C29 3.3494 no 1_556
H8 C30 3.2137 no 1_556
H8 H4B 3.4885 no 2_646
H8 H4C 3.2924 no 2_546
H8 H23 3.4786 no 1_556
H8 H24 3.3309 no 1_556
H8 H29 3.0033 no 1_556
H8 H30 2.6986 no 1_556
H9 Au1 3.2425 no 2_546
H9 O29 2.8026 no 2_546
H9 C1 3.0373 no 2_546
H9 C3 3.4271 no 2_546
H9 C14 3.1503 no 2_546
H9 H14 2.6550 no 2_546
H9 H15 3.4751 no 2_546
H10 C6 3.3445 no 2_545
H10 C15 3.2544 no 2_546
H10 C28 3.2431 no 2_545
H10 C29 2.9390 no 2_545
H10 H6B 2.8779 no 2_545
H10 H6C 2.9278 no 2_545
H10 H15 2.9127 no 2_546
H10 H28 3.2509 no 2_545
H10 H29 2.7051 no 2_545
H11 C27 3.5399 no 2_545
H11 C28 3.3742 no 2_545
H11 H6A 3.2999 no 2_645
H11 H6B 3.1817 no 2_545
H11 H28 3.4316 no 2_545
H12 C16 3.1529 no 1_655
H12 H4B 3.4839 no 2_646
H12 H16 2.7390 no 1_655
H14 O3 2.7032 no 1_455
H14 C9 3.2538 no 2_556
H14 H9 2.6550 no 2_556
H14 H23 2.9601 no 2_555
H15 Au1 3.1883 no 1_455
H15 O3 2.8702 no 1_455
H15 C3 3.2606 no 1_455
H15 C9 3.5666 no 2_556
H15 C10 3.2356 no 2_556
H15 H9 3.4751 no 2_556
H15 H10 2.9127 no 2_556
H15 H28 3.0009 no 1_556
H15 H29 3.3043 no 1_556
H16 Au1 3.5406 no 1_455
H16 S1 3.1312 no 1_455
H16 C4 3.1836 no 2_546
H16 C7 3.3943 no 1_455
H16 C12 3.1975 no 1_455
H16 C28 3.2674 no 1_556
H16 C29 3.2934 no 1_556
H16 H4B 3.1983 no 2_546
H16 H4C 2.3607 no 2_546
H16 H12 2.7390 no 1_455
H16 H28 2.6889 no 1_556
H16 H29 2.7624 no 1_556
H17 C6 3.2763 no 2_545
H17 H4C 2.9903 no 2_546
H17 H6A 2.9378 no 2_545
H17 H6B 2.8639 no 2_545
H17 H6C 3.5404 no 2_545
H17 H21 3.4775 no 1_455
H18 O4 3.4815 no 2_545
H18 C6 3.5704 no 2_545
H18 H6A 3.5259 no 2_545
H18 H6B 2.7722 no 2_545
H18 H21 3.2897 no 1_455
H20 C15 3.4833 no 1_655
H20 C26 3.3076 no 1_655
H20 C27 3.5432 no 1_655
H20 H26 2.7685 no 1_655
H20 H27 3.1879 no 1_655
H21 O4 3.1696 no 2_645
H21 C13 3.4288 no 1_655
H21 C16 3.5769 no 1_655
H21 C17 3.1637 no 1_655
H21 C18 3.0559 no 1_655
H21 C26 3.4012 no 1_655
H21 H4A 3.5764 no 2_645
H21 H6A 3.3619 no 2_645
H21 H17 3.4775 no 1_655
H21 H18 3.2897 no 1_655
H21 H24 3.5895 no 1_655
H21 H26 3.2568 no 1_655
H22 O3 2.4852 no 2_645
H22 O4 2.6237 no 2_645
H22 C3 3.1216 no 2_645
H22 C5 3.1725 no 2_645
H22 H4A 2.9078 no 2_645
H22 H6A 2.9920 no 2_645
H22 H26 3.3942 no 2_545
H22 H27 3.4116 no 2_545
H23 O3 3.2024 no 2_645
H23 O4 3.0065 no 2_545
H23 C2 3.4013 no 2_545
H23 C5 3.2113 no 2_545
H23 C26 3.5349 no 2_545
H23 H8 3.4786 no 1_554
H23 H14 2.9601 no 2_545
H23 H26 3.2478 no 2_545
H24 O4 2.4982 no 2_545
H24 C5 3.4868 no 2_545
H24 H8 3.3309 no 1_554
H24 H21 3.5895 no 1_455
H26 O3 2.8659 no 1_455
H26 C20 3.3698 no 1_455
H26 H20 2.7685 no 1_455
H26 H21 3.2568 no 1_455
H26 H22 3.3942 no 2_555
H26 H23 3.2478 no 2_555
H27 O8 2.5260 no 1_455
H27 C5 3.1516 no 1_455
H27 C6 2.9089 no 1_455
H27 C20 3.4034 no 1_455
H27 H6A 2.7067 no 1_455
H27 H6C 2.9687 no 1_455
H27 H20 3.1879 no 1_455
H27 H22 3.4116 no 2_555
H28 S1 3.0510 no 1_454
H28 C15 3.4410 no 1_554
H28 C16 3.2721 no 1_554
H28 H4C 3.0722 no 2_545
H28 H6A 3.5729 no 1_455
H28 H6C 3.2946 no 1_455
H28 H10 3.2509 no 2_555
H28 H11 3.4316 no 2_555
H28 H15 3.0009 no 1_554
H28 H16 2.6889 no 1_554
H29 S1 3.1068 no 1_554
H29 C8 3.5339 no 1_554
H29 C15 3.1956 no 1_554
H29 C16 2.8493 no 1_554
H29 C17 3.4521 no 1_554
H29 H4C 2.8939 no 2_545
H29 H8 3.0033 no 1_554
H29 H10 2.7051 no 2_555
H29 H15 3.3043 no 1_554
H29 H16 2.7624 no 1_554
H30 S1 3.0496 no 1_554
H30 C8 3.4944 no 1_554
H30 H8 2.6986 no 1_554

loop_
_geom_torsion_atom_site_label_1
_geom_torsion_atom_site_label_2
_geom_torsion_atom_site_label_3
_geom_torsion_atom_site_label_4
_geom_torsion
_geom_torsion_publ_flag
Au1 S1 C7 C8 -145.1(8) no
Au1 S1 C7 C12 36.9(11) no
C2 P1 C13 C14 48.9(10) no
C2 P1 C13 C18 -138.5(8) no
C13 P1 C2 C1 45.3(9) no
C13 P1 C2 C5 -148.0(7) no
C2 P1 C19 C20 23.0(14) no
C2 P1 C19 C24 -169.1(11) no
C19 P1 C2 C1 -78.0(11) no
C19 P1 C2 C5 88.6(9) no
C2 P1 C25 C26 -89.7(9) no
C2 P1 C25 C30 92.3(9) no
C25 P1 C2 C1 161.8(8) no
C25 P1 C2 C5 -31.6(10) no
C13 P1 C19 C20 -98.3(12) no
C13 P1 C19 C24 69.7(13) no
C19 P1 C13 C14 171.4(8) no
C19 P1 C13 C18 -16.0(10) no
C13 P1 C25 C26 28.2(10) no
C13 P1 C25 C30 -149.8(8) no
C25 P1 C13 C14 -71.2(10) no
C25 P1 C13 C18 101.3(8) no
C19 P1 C25 C26 148.4(9) no
C19 P1 C25 C30 -29.6(10) no
C25 P1 C19 C20 145.5(11) no
C25 P1 C19 C24 -46.5(13) no
C6 O8 C5 O4 -5(2) no
C6 O8 C5 C2 174.1(10) no
C4 O29 C3 O3 5(3) no
C4 O29 C3 C1 175.1(12) no
Au1 C1 C2 P1 -5.8(17) no
Au1 C1 C2 C5 -171.6(8) no
Au1 C1 C3 O3 93.5(15) no
Au1 C1 C3 O29 -77.2(12) no
C2 C1 C3 O3 -80.7(16) no
C2 C1 C3 O29 108.6(14) no
C3 C1 C2 P1 166.9(9) no
C3 C1 C2 C5 1.1(17) no
P1 C2 C5 O4 154.0(10) no
P1 C2 C5 O8 -25.2(15) no
C1 C2 C5 O4 -40.2(19) no
C1 C2 C5 O8 140.5(13) no
S1 C7 C8 C9 -175.3(9) no
S1 C7 C12 C11 175.2(9) no
C8 C7 C12 C11 -3(2) no
C12 C7 C8 C9 2.9(19) no
C7 C8 C9 C10 -3(3) no
C8 C9 C10 C11 3(3) no
C9 C10 C11 C12 -3(3) no
C10 C11 C12 C7 3(2) no
P1 C13 C14 C15 174.3(7) no
P1 C13 C18 C17 -174.0(8) no
C14 C13 C18 C17 -1.4(18) no
C18 C13 C14 C15 1.9(17) no
C13 C14 C15 C16 -2.7(18) no
C14 C15 C16 C17 3.0(19) no
C15 C16 C17 C18 -2.5(19) no
C16 C17 C18 C13 1.7(19) no
P1 C19 C20 C21 174.2(10) no
P1 C19 C24 C23 -174.5(11) no
C20 C19 C24 C23 -6(3) no
C24 C19 C20 C21 6(3) no
C19 C20 C21 C22 -3(3) no
C20 C21 C22 C23 -0(3) no
C21 C22 C23 C24 -0(3) no
C22 C23 C24 C19 3(3) no
P1 C25 C26 C27 -178.6(12) no
P1 C25 C30 C29 -178.6(7) no
C26 C25 C30 C29 3.3(19) no
C30 C25 C26 C27 -1(3) no
C25 C26 C27 C28 -2(4) no
C26 C27 C28 C29 1(4) no
C27 C28 C29 C30 1(3) no
C28 C29 C30 C25 -3.8(19) no
